data_7014506
loop_
_publ_author_name
'Bi, Yanfeng'
'Liao, Wuping'
'Wang, Xiaofei'
'Wang, Xinwu'
'Zhang, Hongjie'

_publ_section_title
;
 Mn(4)-hinged bithiacalix[4]arenes accommodating fullerenes.
;
_journal_issue 9
_journal_name_full 'Dalton transactions (Cambridge, England : 2003)'
_journal_page_first 1849
_journal_page_last 1851
_journal_paper_doi 10.1039/c0dt00913j
_journal_volume 40
_journal_year 2011
_chemical_formula_moiety 'C96 H56 Mn4 O8 S8, 2(C60)'
_chemical_formula_sum 'C216 H56 Mn4 O8 S8'
_chemical_formula_weight 3254.85
_chemical_name_common '(Mn4(C48H28O4S4)2) (C60)2'
_chemical_name_systematic ?
_space_group_IT_number 15
_symmetry_cell_setting monoclinic
_symmetry_space_group_name_Hall '-C 2yc'
_symmetry_space_group_name_H-M 'C 1 2/c 1'
_atom_sites_solution_hydrogens geom
_atom_sites_solution_primary direct
_atom_sites_solution_secondary difmap
_audit_creation_method SHELXL-97
_cell_angle_alpha 90.00
_cell_angle_beta 90.3000(10)
_cell_angle_gamma 90.00
_cell_formula_units_Z 4
_cell_length_a 33.470(2)
_cell_length_b 14.4254(9)
_cell_length_c 37.212(2)
_cell_measurement_reflns_used 9253
_cell_measurement_temperature 185(2)
_cell_measurement_theta_max 25.06
_cell_measurement_theta_min 2.31
_cell_volume 17966.4(18)
_computing_cell_refinement 'Bruker SAINT'
_computing_data_collection 'Bruker APEX2'
_computing_data_reduction 'Bruker SAINT'
_computing_molecular_graphics 'Bruker SHELXTL'
_computing_publication_material 'Bruker SHELXTL'
_computing_structure_refinement 'SHELXL-97 (Sheldrick, 2008)'
_computing_structure_solution 'SHELXS-97 (Sheldrick, 2008)'
_diffrn_ambient_temperature 185(2)
_diffrn_measured_fraction_theta_full 0.998
_diffrn_measured_fraction_theta_max 0.998
_diffrn_measurement_device_type 'Bruker APEX-II CCD'
_diffrn_measurement_method '\f and \w scans'
_diffrn_radiation_monochromator graphite
_diffrn_radiation_source 'fine-focus sealed tube'
_diffrn_radiation_type MoK\a
_diffrn_radiation_wavelength 0.71073
_diffrn_reflns_av_R_equivalents 0.0569
_diffrn_reflns_av_sigmaI/netI 0.0547
_diffrn_reflns_limit_h_max 39
_diffrn_reflns_limit_h_min -39
_diffrn_reflns_limit_k_max 17
_diffrn_reflns_limit_k_min -17
_diffrn_reflns_limit_l_max 44
_diffrn_reflns_limit_l_min -44
_diffrn_reflns_number 70547
_diffrn_reflns_theta_full 25.06
_diffrn_reflns_theta_max 25.06
_diffrn_reflns_theta_min 1.09
_exptl_absorpt_coefficient_mu 0.426
_exptl_absorpt_correction_T_max 0.9507
_exptl_absorpt_correction_T_min 0.9350
_exptl_absorpt_correction_type empirical
_exptl_absorpt_process_details 'SADABS, Sheldrick, 1996'
_exptl_crystal_colour red
_exptl_crystal_density_diffrn 1.203
_exptl_crystal_density_method 'not measured'
_exptl_crystal_description block
_exptl_crystal_F_000 6576
_exptl_crystal_size_max 0.16
_exptl_crystal_size_mid 0.15
_exptl_crystal_size_min 0.12
_platon_squeeze_details
;
;
_refine_diff_density_max 1.235
_refine_diff_density_min -0.604
_refine_diff_density_rms 0.157
_refine_ls_extinction_method none
_refine_ls_goodness_of_fit_ref 0.991
_refine_ls_hydrogen_treatment constr
_refine_ls_matrix_type full
_refine_ls_number_parameters 1053
_refine_ls_number_reflns 15913
_refine_ls_number_restraints 42
_refine_ls_restrained_S_all 1.018
_refine_ls_R_factor_all 0.0871
_refine_ls_R_factor_gt 0.0612
_refine_ls_shift/su_max 0.000
_refine_ls_shift/su_mean 0.000
_refine_ls_structure_factor_coef Fsqd
_refine_ls_weighting_details 'calc w=1/[\s^2^(Fo^2^)+(0.1193P)^2^+0.0000P] where P=(Fo^2^+2Fc^2^)/3'
_refine_ls_weighting_scheme calc
_refine_ls_wR_factor_gt 0.1718
_refine_ls_wR_factor_ref 0.1854
_reflns_number_gt 10247
_reflns_number_total 15913
_reflns_threshold_expression >2sigma(I)
_cod_data_source_file C0DT00913J.TXT
_cod_data_source_block compound_775187
_cod_depositor_comments
;
The following automatic conversions were performed:
'_symmetry_cell_setting' value 'Monoclinic' changed to 'monoclinic'
according to '/home/saulius/struct/CIF-dictionaries/cif_core.dic'
dictionary named 'cif_core.dic' version 2.4.1 from
2010-06-29.

'_refine_ls_hydrogen_treatment' value 'Constr' changed to
'constr' according to '/home/saulius/struct/CIF-dictionaries/cif_core.dic'
dictionary named 'cif_core.dic' version 2.4.1 from 2010-06-29.

Automatic conversion script
Id: cif_fix_enum 1555 2011-01-17 13:19:09Z saulius 
;
_cod_original_cell_volume 17966.5(19)
_cod_original_sg_symbol_H-M C2/c
_cod_database_code 7014506

loop_
_symmetry_equiv_pos_as_xyz
'x, y, z'
'-x, y, -z+1/2'
'x+1/2, y+1/2, z'
'-x+1/2, y+1/2, -z+1/2'
'-x, -y, -z'
'x, -y, z-1/2'
'-x+1/2, -y+1/2, -z'
'x+1/2, -y+1/2, z-1/2'

loop_
_atom_site_label
_atom_site_type_symbol
_atom_site_fract_x
_atom_site_fract_y
_atom_site_fract_z
_atom_site_U_iso_or_equiv
_atom_site_adp_type
_atom_site_occupancy
_atom_site_symmetry_multiplicity
_atom_site_calc_flag
_atom_site_refinement_flags
_atom_site_disorder_assembly
_atom_site_disorder_group
Mn1 Mn 0.0000 0.69183(5) 0.2500 0.02046(18) Uani 1 2 d S . .
Mn2 Mn -0.067360(15) 0.52809(4) 0.232844(13) 0.02100(15) Uani 1 1 d . . .
Mn3 Mn 0.0000 0.36445(5) 0.2500 0.02150(19) Uani 1 2 d S . .
S1 S 0.01800(2) 0.79599(6) 0.19085(2) 0.0220(2) Uani 1 1 d . . .
S2 S -0.09605(2) 0.52734(6) 0.16584(2) 0.0243(2) Uani 1 1 d . . .
S3 S 0.01884(2) 0.26063(6) 0.19068(2) 0.0234(2) Uani 1 1 d . . .
S4 S 0.13070(2) 0.52921(6) 0.22350(2) 0.0213(2) Uani 1 1 d . . .
O1 O -0.03914(7) 0.64426(17) 0.20928(6) 0.0263(6) Uani 1 1 d . . .
O2 O -0.02776(7) 0.43439(17) 0.20506(6) 0.0274(6) Uani 1 1 d . . .
O3 O 0.05735(7) 0.41100(17) 0.23386(6) 0.0272(6) Uani 1 1 d . . .
O4 O 0.04952(7) 0.62177(17) 0.22474(6) 0.0266(6) Uani 1 1 d . . .
C1 C -0.04012(9) 0.6663(2) 0.17496(8) 0.0205(7) Uani 1 1 d . . .
C2 C -0.01583(9) 0.7369(2) 0.16111(8) 0.0208(7) Uani 1 1 d . . .
C3 C -0.01879(10) 0.7654(2) 0.12572(9) 0.0256(8) Uani 1 1 d . . .
H3A H -0.0024 0.8146 0.1174 0.031 Uiso 1 1 calc R . .
C4 C -0.04544(11) 0.7227(3) 0.10211(9) 0.0296(8) Uani 1 1 d . B .
C5 C -0.06927(11) 0.6511(3) 0.11512(10) 0.0319(9) Uani 1 1 d . . .
H5A H -0.0878 0.6213 0.0995 0.038 Uiso 1 1 calc R . .
C6 C -0.06630(10) 0.6225(2) 0.15089(9) 0.0230(8) Uani 1 1 d . . .
C7 C -0.03607(10) 0.3976(2) 0.17375(8) 0.0212(7) Uani 1 1 d . . .
C8 C -0.06644(10) 0.4321(2) 0.15094(9) 0.0231(8) Uani 1 1 d . . .
C9 C -0.07375(11) 0.3944(3) 0.11731(9) 0.0269(8) Uani 1 1 d . . .
H9A H -0.0939 0.4209 0.1024 0.032 Uiso 1 1 calc R . .
C10 C -0.05215(11) 0.3184(3) 0.10483(9) 0.0308(9) Uani 1 1 d . . .
C11 C -0.02306(10) 0.2803(3) 0.12747(9) 0.0265(8) Uani 1 1 d . . .
H11A H -0.0081 0.2282 0.1196 0.032 Uiso 1 1 calc R . .
C12 C -0.01567(9) 0.3173(2) 0.16126(9) 0.0230(8) Uani 1 1 d . . .
C13 C 0.07760(9) 0.3912(2) 0.20496(8) 0.0210(7) Uani 1 1 d . . .
C14 C 0.06440(10) 0.3204(2) 0.18135(9) 0.0235(8) Uani 1 1 d . . .
C15 C 0.08672(10) 0.2941(3) 0.15190(9) 0.0280(8) Uani 1 1 d . . .
H15A H 0.0769 0.2471 0.1363 0.034 Uiso 1 1 calc R . .
C16 C 0.12374(11) 0.3359(3) 0.14476(9) 0.0298(9) Uani 1 1 d . . .
C17 C 0.13662(10) 0.4062(3) 0.16759(9) 0.0274(8) Uani 1 1 d . . .
H17A H 0.1615 0.4356 0.1633 0.033 Uiso 1 1 calc R . .
C18 C 0.11380(10) 0.4342(2) 0.19649(9) 0.0213(7) Uani 1 1 d . . .
C19 C 0.07461(9) 0.6589(2) 0.20217(8) 0.0204(7) Uani 1 1 d . . .
C20 C 0.11363(9) 0.6253(2) 0.19692(8) 0.0216(7) Uani 1 1 d . . .
C21 C 0.13929(10) 0.6632(3) 0.17141(9) 0.0250(8) Uani 1 1 d . . .
H21A H 0.1653 0.6381 0.1686 0.030 Uiso 1 1 calc R . .
C22 C 0.12733(10) 0.7373(3) 0.14999(9) 0.0272(8) Uani 1 1 d . . .
C23 C 0.08931(10) 0.7750(3) 0.15583(9) 0.0249(8) Uani 1 1 d . . .
H23A H 0.0808 0.8267 0.1420 0.030 Uiso 1 1 calc R . .
C24 C 0.06396(10) 0.7383(2) 0.18137(8) 0.0222(7) Uani 1 1 d . . .
C25 C -0.04917(13) 0.7541(3) 0.06420(10) 0.0412(10) Uani 1 1 d . . .
C28 C -0.0537(2) 0.8102(5) -0.00679(15) 0.0896(14) Uani 1 1 d . . .
H28A H -0.0553 0.8259 -0.0315 0.107 Uiso 1 1 calc R A 1
C26 C -0.0852(5) 0.7911(9) 0.0533(3) 0.0896(14) Uani 0.543(6) 1 d P B 1
H26A H -0.1077 0.7936 0.0687 0.107 Uiso 0.543(6) 1 calc PR B 1
C27 C -0.0863(5) 0.8266(9) 0.0161(3) 0.0896(14) Uani 0.543(6) 1 d P B 1
H27A H -0.1089 0.8602 0.0076 0.107 Uiso 0.543(6) 1 calc PR B 1
C29 C -0.0212(5) 0.7731(9) 0.0064(3) 0.0896(14) Uani 0.543(6) 1 d P B 1
H29A H 0.0010 0.7620 -0.0089 0.107 Uiso 0.543(6) 1 calc PR B 1
C30 C -0.0188(5) 0.7501(9) 0.0421(3) 0.0896(14) Uani 0.543(6) 1 d P B 1
H30A H 0.0063 0.7302 0.0514 0.107 Uiso 0.543(6) 1 calc PR B 1
C26' C -0.0630(5) 0.8343(11) 0.0531(3) 0.0896(14) Uani 0.457(6) 1 d P B 2
H26B H -0.0737 0.8756 0.0704 0.107 Uiso 0.457(6) 1 calc PR B 2
C27' C -0.0627(5) 0.8620(12) 0.0170(3) 0.0896(14) Uani 0.457(6) 1 d P B 2
H27B H -0.0698 0.9240 0.0113 0.107 Uiso 0.457(6) 1 calc PR B 2
C29' C -0.0374(5) 0.7203(11) -0.0016(3) 0.0896(14) Uani 0.457(6) 1 d P B 2
H29B H -0.0292 0.6816 -0.0209 0.107 Uiso 0.457(6) 1 calc PR B 2
C30' C -0.0344(5) 0.6939(11) 0.0350(3) 0.0896(14) Uani 0.457(6) 1 d P B 2
H30B H -0.0226 0.6359 0.0410 0.107 Uiso 0.457(6) 1 calc PR B 2
C31 C -0.06012(13) 0.2778(3) 0.06870(10) 0.0401(10) Uani 1 1 d . . .
C32 C -0.07234(17) 0.3327(4) 0.03983(12) 0.0678(16) Uani 1 1 d . . .
H32A H -0.0756 0.3975 0.0434 0.081 Uiso 1 1 calc R . .
C33 C -0.0799(2) 0.2955(5) 0.00608(14) 0.105(3) Uani 1 1 d . . .
H33A H -0.0880 0.3340 -0.0133 0.126 Uiso 1 1 calc R . .
C34 C -0.0752(2) 0.2006(5) 0.00136(14) 0.104(3) Uani 1 1 d . . .
H34A H -0.0805 0.1738 -0.0215 0.125 Uiso 1 1 calc R . .
C35 C -0.06314(18) 0.1462(4) 0.02875(13) 0.0806(19) Uani 1 1 d . . .
H35A H -0.0599 0.0816 0.0250 0.097 Uiso 1 1 calc R . .
C36 C -0.05538(14) 0.1834(3) 0.06237(11) 0.0523(12) Uani 1 1 d . . .
H36A H -0.0467 0.1440 0.0813 0.063 Uiso 1 1 calc R . .
C37 C 0.14791(13) 0.3058(3) 0.11336(12) 0.0499(12) Uani 1 1 d . . .
C38 C 0.13188(17) 0.2913(4) 0.07998(11) 0.0633(15) Uani 1 1 d . . .
H38A H 0.1039 0.2993 0.0769 0.076 Uiso 1 1 calc R . .
C39 C 0.1542(2) 0.2656(5) 0.05054(17) 0.093(2) Uani 1 1 d U . .
H39A H 0.1419 0.2559 0.0278 0.112 Uiso 1 1 calc R . .
C40 C 0.1945(3) 0.2544(6) 0.0551(2) 0.123(3) Uani 1 1 d U . .
H40A H 0.2105 0.2392 0.0349 0.147 Uiso 1 1 calc R . .
C41 C 0.2125(2) 0.2647(6) 0.0884(2) 0.116(2) Uani 1 1 d U . .
H41A H 0.2403 0.2532 0.0913 0.139 Uiso 1 1 calc R . .
C42 C 0.18913(17) 0.2922(5) 0.11781(17) 0.0870(19) Uani 1 1 d U . .
H42A H 0.2013 0.3017 0.1407 0.104 Uiso 1 1 calc R . .
C43 C 0.15415(11) 0.7755(3) 0.12235(10) 0.0332(9) Uani 1 1 d . . .
C44 C 0.19383(12) 0.7957(3) 0.12995(12) 0.0451(11) Uani 1 1 d . . .
H44A H 0.2039 0.7842 0.1534 0.054 Uiso 1 1 calc R . .
C45 C 0.21922(14) 0.8324(4) 0.10409(15) 0.0773(19) Uani 1 1 d . . .
H45A H 0.2463 0.8460 0.1099 0.093 Uiso 1 1 calc R . .
C46 C 0.20448(15) 0.8489(5) 0.06973(16) 0.091(2) Uani 1 1 d . . .
H46A H 0.2213 0.8745 0.0518 0.109 Uiso 1 1 calc R . .
C47 C 0.16489(16) 0.8277(5) 0.06164(13) 0.081(2) Uani 1 1 d . . .
H47A H 0.1549 0.8370 0.0380 0.098 Uiso 1 1 calc R . .
C48 C 0.14001(13) 0.7931(4) 0.08801(11) 0.0533(13) Uani 1 1 d . . .
H48A H 0.1128 0.7813 0.0824 0.064 Uiso 1 1 calc R . .
C49 C 0.3391(3) 0.4228(6) 0.12338(15) 0.099(2) Uani 1 1 d . . .
C50 C 0.3765(2) 0.4794(6) 0.12170(15) 0.085(2) Uani 1 1 d . . .
C51 C 0.3750(3) 0.5688(6) 0.12082(15) 0.090(2) Uani 1 1 d . . .
C52 C 0.3398(3) 0.6208(7) 0.12184(18) 0.110(3) Uani 1 1 d . . .
C53 C 0.3028(2) 0.5727(6) 0.12256(14) 0.078(2) Uani 1 1 d . . .
C54 C 0.3020(2) 0.4724(5) 0.12356(14) 0.077(2) Uani 1 1 d . . .
C55 C 0.27024(18) 0.4435(4) 0.14686(16) 0.0701(17) Uani 1 1 d . . .
C56 C 0.27601(16) 0.3662(4) 0.16948(16) 0.0677(16) Uani 1 1 d . . .
C57 C 0.31440(17) 0.3172(4) 0.16784(17) 0.0651(15) Uani 1 1 d . . .
C58 C 0.3432(3) 0.3464(5) 0.1459(2) 0.103(2) Uani 1 1 d . . .
C59 C 0.24992(15) 0.5258(5) 0.16160(17) 0.0670(16) Uani 1 1 d . . .
C60 C 0.23741(14) 0.5272(5) 0.19624(19) 0.0722(17) Uani 1 1 d . . .
C61 C 0.24296(12) 0.4455(4) 0.21875(16) 0.0586(14) Uani 1 1 d . . .
C62 C 0.26264(15) 0.3665(4) 0.20429(15) 0.0665(16) Uani 1 1 d . . .
C63 C 0.29109(15) 0.3198(4) 0.22921(16) 0.0587(14) Uani 1 1 d . . .
C64 C 0.3243(2) 0.2870(4) 0.2055(2) 0.088(2) Uani 1 1 d . . .
C65 C 0.3604(2) 0.2881(4) 0.2168(2) 0.091(2) Uani 1 1 d . . .
C66 C 0.39245(17) 0.3178(3) 0.1934(2) 0.0720(18) Uani 1 1 d . . .
C67 C 0.38683(18) 0.3503(5) 0.15869(17) 0.0693(16) Uani 1 1 d . . .
C68 C 0.4062(3) 0.4260(6) 0.1459(2) 0.099(2) Uani 1 1 d . . .
C69 C 0.4061(3) 0.6224(6) 0.1442(2) 0.102(3) Uani 1 1 d . . .
C70 C 0.38765(19) 0.6989(4) 0.15535(16) 0.0660(15) Uani 1 1 d . . .
C71 C 0.3433(3) 0.7000(6) 0.1422(2) 0.102(3) Uani 1 1 d . . .
C72 C 0.31529(17) 0.7340(4) 0.16400(18) 0.0676(16) Uani 1 1 d . . .
C73 C 0.27638(19) 0.6858(5) 0.1663(2) 0.089(2) Uani 1 1 d . . .
C74 C 0.2704(2) 0.6083(5) 0.14595(18) 0.084(2) Uani 1 1 d . . .
C75 C 0.3241(2) 0.7676(4) 0.2012(2) 0.098(2) Uani 1 1 d U . .
C76 C 0.29218(17) 0.7392(4) 0.2254(2) 0.0704(17) Uani 1 1 d . . .
C77 C 0.26247(17) 0.6872(5) 0.20182(18) 0.0799(19) Uani 1 1 d U . .
C78 C 0.24287(13) 0.6108(4) 0.21730(16) 0.0624(15) Uani 1 1 d . . .
C79 C 0.36846(17) 0.3220(4) 0.25338(19) 0.0655(16) Uani 1 1 d . . .
C80 C 0.40780(19) 0.3718(5) 0.2506(2) 0.088(2) Uani 1 1 d . . .
C81 C 0.41359(18) 0.4487(4) 0.27121(17) 0.0718(18) Uani 1 1 d . . .
C82 C 0.3801(2) 0.4826(5) 0.29510(14) 0.0739(19) Uani 1 1 d . . .
C83 C 0.38096(19) 0.5842(5) 0.29377(14) 0.0760(19) Uani 1 1 d . . .
C84 C 0.3456(3) 0.6327(6) 0.29417(15) 0.090(2) Uani 1 1 d . . .
C85 C 0.3413(3) 0.7086(5) 0.2725(2) 0.098(2) Uani 1 1 d . . .
C86 C 0.44057(12) 0.6089(4) 0.19875(16) 0.0565(14) Uani 1 1 d . . .
C87 C 0.44638(13) 0.5282(4) 0.22111(19) 0.0692(17) Uani 1 1 d . . .
C88 C 0.44026(13) 0.4455(4) 0.19979(17) 0.0578(14) Uani 1 1 d . . .
C89 C 0.43111(19) 0.4714(6) 0.1640(2) 0.092(2) Uani 1 1 d . . .
C90 C 0.42192(16) 0.3687(4) 0.21570(15) 0.0654(16) Uani 1 1 d . . .
C91 C 0.41384(17) 0.6129(4) 0.27024(15) 0.0617(15) Uani 1 1 d . . .
C92 C 0.40752(15) 0.6902(4) 0.24841(15) 0.0632(15) Uani 1 1 d . . .
C93 C 0.36941(16) 0.7386(4) 0.25020(16) 0.0592(14) Uani 1 1 d . . .
C94 C 0.42165(15) 0.6872(4) 0.21340(15) 0.0630(15) Uani 1 1 d . . .
C95 C 0.2966(2) 0.7062(5) 0.25870(19) 0.0739(17) Uani 1 1 d . . .
C96 C 0.3447(3) 0.4345(7) 0.29610(18) 0.103(3) Uani 1 1 d . . .
C97 C 0.39212(15) 0.7353(3) 0.18793(17) 0.0603(15) Uani 1 1 d . . .
C98 C 0.43342(14) 0.5301(4) 0.25564(17) 0.0636(16) Uani 1 1 d . . .
C99 C 0.43069(19) 0.5807(6) 0.1634(2) 0.0813(19) Uani 1 1 d . . .
C100 C 0.3598(2) 0.7681(4) 0.2120(2) 0.090(2) Uani 1 1 d U . .
C101 C 0.25278(17) 0.5869(6) 0.2533(2) 0.085(2) Uani 1 1 d . . .
C102 C 0.2783(3) 0.6328(7) 0.2723(2) 0.102(2) Uani 1 1 d . . .
C103 C 0.3074(2) 0.5782(6) 0.29614(14) 0.086(2) Uani 1 1 d . . .
C104 C 0.3087(3) 0.4868(6) 0.29711(15) 0.089(2) Uani 1 1 d . . .
C105 C 0.2785(3) 0.4334(8) 0.2739(2) 0.111(3) Uani 1 1 d . . .
C106 C 0.25279(18) 0.4730(6) 0.2544(2) 0.085(2) Uani 1 1 d . . .
C107 C 0.2961(2) 0.3553(5) 0.26149(17) 0.0700(16) Uani 1 1 d . . .
C108 C 0.3404(3) 0.3557(6) 0.2757(2) 0.107(3) Uani 1 1 d . . .

loop_
_atom_site_aniso_label
_atom_site_aniso_U_11
_atom_site_aniso_U_22
_atom_site_aniso_U_33
_atom_site_aniso_U_23
_atom_site_aniso_U_13
_atom_site_aniso_U_12
Mn1 0.0165(4) 0.0229(4) 0.0220(4) 0.000 0.0001(3) 0.000
Mn2 0.0196(3) 0.0212(3) 0.0222(3) -0.0008(2) -0.0007(2) -0.0003(2)
Mn3 0.0172(4) 0.0239(4) 0.0234(4) 0.000 -0.0004(3) 0.000
S1 0.0179(4) 0.0205(5) 0.0276(4) -0.0012(4) -0.0018(3) 0.0015(4)
S2 0.0187(4) 0.0265(5) 0.0278(4) -0.0007(4) -0.0035(3) -0.0011(4)
S3 0.0199(4) 0.0217(5) 0.0285(5) 0.0006(4) -0.0009(3) -0.0011(4)
S4 0.0168(4) 0.0215(5) 0.0255(4) 0.0007(4) -0.0022(3) 0.0007(4)
O1 0.0268(13) 0.0304(15) 0.0217(12) 0.0052(10) -0.0047(10) -0.0046(11)
O2 0.0261(13) 0.0312(15) 0.0249(12) -0.0040(11) -0.0046(10) 0.0052(11)
O3 0.0218(12) 0.0281(15) 0.0316(13) -0.0069(11) 0.0054(10) -0.0024(11)
O4 0.0230(12) 0.0292(15) 0.0275(13) 0.0097(11) 0.0052(10) 0.0068(11)
C1 0.0204(17) 0.0173(19) 0.0237(17) 0.0030(14) -0.0021(14) 0.0059(14)
C2 0.0188(17) 0.0203(19) 0.0234(17) -0.0020(14) -0.0030(13) 0.0047(15)
C3 0.0303(19) 0.0162(19) 0.0302(19) 0.0029(15) 0.0037(15) 0.0034(16)
C4 0.035(2) 0.026(2) 0.0274(19) 0.0040(16) -0.0071(16) 0.0010(17)
C5 0.035(2) 0.027(2) 0.034(2) 0.0020(17) -0.0096(16) 0.0017(18)
C6 0.0221(18) 0.0195(19) 0.0273(18) 0.0034(15) -0.0043(14) 0.0038(15)
C7 0.0223(17) 0.024(2) 0.0175(16) 0.0006(14) 0.0014(13) -0.0042(15)
C8 0.0210(17) 0.0225(19) 0.0258(18) 0.0009(15) 0.0024(14) -0.0002(15)
C9 0.0307(19) 0.026(2) 0.0238(18) 0.0023(15) -0.0041(15) -0.0048(16)
C10 0.037(2) 0.030(2) 0.0255(19) -0.0005(16) -0.0020(16) -0.0060(18)
C11 0.031(2) 0.020(2) 0.0277(19) -0.0026(15) -0.0009(15) -0.0026(16)
C12 0.0160(17) 0.025(2) 0.0278(18) 0.0042(15) -0.0009(14) -0.0036(15)
C13 0.0188(17) 0.0204(19) 0.0240(17) 0.0013(14) 0.0015(14) 0.0028(14)
C14 0.0173(17) 0.023(2) 0.0302(18) 0.0003(15) -0.0007(14) 0.0005(15)
C15 0.0276(19) 0.026(2) 0.0301(19) -0.0057(16) 0.0009(15) 0.0027(16)
C16 0.029(2) 0.033(2) 0.0275(19) -0.0074(16) 0.0074(15) -0.0012(17)
C17 0.0213(18) 0.026(2) 0.035(2) -0.0022(16) 0.0038(15) -0.0021(16)
C18 0.0204(17) 0.0168(18) 0.0267(18) -0.0001(14) -0.0032(14) -0.0015(14)
C19 0.0203(17) 0.0215(19) 0.0193(16) -0.0014(14) -0.0022(13) -0.0012(15)
C20 0.0193(17) 0.0219(19) 0.0236(17) -0.0002(14) -0.0013(13) 0.0007(15)
C21 0.0216(18) 0.027(2) 0.0260(18) -0.0015(15) 0.0006(14) 0.0018(16)
C22 0.0286(19) 0.031(2) 0.0219(17) 0.0050(16) 0.0002(14) 0.0019(17)
C23 0.0258(19) 0.024(2) 0.0253(18) 0.0034(15) -0.0025(14) -0.0006(16)
C24 0.0227(17) 0.0204(19) 0.0235(17) -0.0020(14) -0.0004(14) 0.0000(15)
C25 0.057(3) 0.037(3) 0.030(2) 0.0033(19) -0.0153(19) -0.007(2)
C28 0.149(4) 0.080(3) 0.0398(16) 0.0112(19) -0.014(2) 0.002(3)
C26 0.149(4) 0.080(3) 0.0398(16) 0.0112(19) -0.014(2) 0.002(3)
C27 0.149(4) 0.080(3) 0.0398(16) 0.0112(19) -0.014(2) 0.002(3)
C29 0.149(4) 0.080(3) 0.0398(16) 0.0112(19) -0.014(2) 0.002(3)
C30 0.149(4) 0.080(3) 0.0398(16) 0.0112(19) -0.014(2) 0.002(3)
C26' 0.149(4) 0.080(3) 0.0398(16) 0.0112(19) -0.014(2) 0.002(3)
C27' 0.149(4) 0.080(3) 0.0398(16) 0.0112(19) -0.014(2) 0.002(3)
C29' 0.149(4) 0.080(3) 0.0398(16) 0.0112(19) -0.014(2) 0.002(3)
C30' 0.149(4) 0.080(3) 0.0398(16) 0.0112(19) -0.014(2) 0.002(3)
C31 0.050(3) 0.043(3) 0.027(2) -0.0066(18) -0.0055(18) 0.006(2)
C32 0.103(4) 0.058(4) 0.042(3) -0.002(2) -0.020(3) 0.027(3)
C33 0.169(7) 0.106(6) 0.040(3) -0.031(3) -0.041(4) 0.075(5)
C34 0.164(7) 0.109(6) 0.038(3) -0.032(3) -0.044(4) 0.058(5)
C35 0.114(5) 0.073(4) 0.055(3) -0.033(3) -0.027(3) 0.034(4)
C36 0.068(3) 0.054(3) 0.035(2) -0.014(2) -0.011(2) 0.012(3)
C37 0.046(3) 0.048(3) 0.056(3) -0.026(2) 0.023(2) -0.016(2)
C38 0.082(4) 0.070(4) 0.038(2) -0.018(2) 0.017(2) -0.019(3)
C39 0.102(4) 0.104(4) 0.075(3) -0.030(3) 0.020(3) -0.018(3)
C40 0.120(4) 0.138(5) 0.110(4) -0.051(4) 0.036(4) -0.022(4)
C41 0.075(3) 0.145(5) 0.127(4) -0.049(4) 0.033(3) -0.019(3)
C42 0.069(3) 0.101(4) 0.092(3) -0.051(3) 0.028(3) -0.016(3)
C43 0.029(2) 0.037(2) 0.033(2) 0.0110(18) 0.0076(16) 0.0068(18)
C44 0.031(2) 0.052(3) 0.052(3) 0.027(2) 0.0071(19) 0.005(2)
C45 0.035(3) 0.099(5) 0.097(4) 0.051(4) 0.018(3) 0.010(3)
C46 0.046(3) 0.131(6) 0.096(4) 0.078(4) 0.036(3) 0.024(3)
C47 0.063(3) 0.132(6) 0.050(3) 0.050(3) 0.023(3) 0.029(4)
C48 0.040(2) 0.080(4) 0.040(2) 0.023(2) 0.007(2) 0.007(2)
C49 0.149(7) 0.109(6) 0.038(3) -0.039(4) 0.003(4) 0.010(6)
C50 0.096(5) 0.115(6) 0.044(3) -0.020(4) 0.023(3) 0.027(5)
C51 0.129(7) 0.100(6) 0.041(3) 0.009(4) 0.039(4) -0.021(6)
C52 0.137(7) 0.144(8) 0.048(4) 0.053(5) 0.020(4) 0.033(7)
C53 0.074(4) 0.119(6) 0.040(3) 0.037(4) -0.026(3) -0.028(4)
C54 0.081(4) 0.110(6) 0.039(3) -0.037(3) -0.026(3) 0.028(4)
C55 0.069(4) 0.070(4) 0.070(4) -0.004(3) -0.049(3) -0.018(3)
C56 0.056(3) 0.068(4) 0.079(4) -0.018(3) -0.018(3) -0.027(3)
C57 0.070(4) 0.045(3) 0.081(4) -0.032(3) 0.007(3) -0.021(3)
C58 0.161(8) 0.076(5) 0.072(4) -0.052(4) 0.002(5) 0.002(5)
C59 0.040(3) 0.081(5) 0.080(4) 0.003(4) -0.029(3) 0.004(3)
C60 0.022(2) 0.091(5) 0.104(5) -0.011(4) -0.016(3) 0.001(3)
C61 0.016(2) 0.074(4) 0.085(4) 0.009(3) 0.002(2) -0.020(2)
C62 0.048(3) 0.073(4) 0.078(4) -0.013(3) 0.008(3) -0.048(3)
C63 0.046(3) 0.038(3) 0.092(4) 0.011(3) 0.013(3) -0.022(2)
C64 0.083(5) 0.023(3) 0.158(7) 0.001(3) -0.021(5) -0.015(3)
C65 0.107(6) 0.019(3) 0.147(7) 0.003(3) -0.012(5) 0.007(3)
C66 0.058(3) 0.018(3) 0.140(6) -0.006(3) 0.035(4) 0.011(2)
C67 0.064(4) 0.063(4) 0.081(4) -0.039(4) 0.005(3) 0.021(3)
C68 0.096(6) 0.092(6) 0.109(6) -0.032(5) 0.064(5) 0.027(5)
C69 0.114(7) 0.093(6) 0.101(6) 0.020(5) 0.060(5) -0.037(6)
C70 0.079(4) 0.056(4) 0.063(4) 0.024(3) 0.011(3) -0.018(3)
C71 0.162(8) 0.076(5) 0.066(4) 0.054(4) 0.003(5) -0.004(5)
C72 0.062(4) 0.052(4) 0.089(4) 0.045(3) 0.000(3) 0.015(3)
C73 0.072(4) 0.088(5) 0.108(5) 0.028(4) -0.027(4) 0.037(4)
C74 0.092(5) 0.070(5) 0.089(4) 0.010(4) -0.068(4) 0.023(4)
C75 0.103(5) 0.030(3) 0.161(6) 0.018(4) -0.013(5) 0.019(3)
C76 0.062(4) 0.032(3) 0.118(5) 0.003(3) 0.033(4) 0.026(3)
C77 0.056(3) 0.084(4) 0.100(4) 0.027(4) 0.010(3) 0.054(3)
C78 0.024(2) 0.077(4) 0.086(4) 0.003(3) 0.009(2) 0.022(3)
C79 0.061(4) 0.043(3) 0.093(4) 0.038(3) -0.006(3) 0.002(3)
C80 0.080(4) 0.067(4) 0.117(5) 0.023(4) -0.041(4) 0.040(4)
C81 0.074(4) 0.049(4) 0.092(4) 0.003(3) -0.056(4) 0.016(3)
C82 0.080(4) 0.103(5) 0.038(3) 0.029(3) -0.029(3) -0.025(4)
C83 0.084(4) 0.095(5) 0.049(3) -0.038(3) -0.035(3) 0.037(4)
C84 0.136(7) 0.095(6) 0.040(3) -0.035(3) 0.005(4) 0.005(5)
C85 0.137(7) 0.076(5) 0.080(5) -0.058(4) -0.005(5) 0.012(5)
C86 0.021(2) 0.050(3) 0.098(4) 0.001(3) 0.016(2) -0.011(2)
C87 0.017(2) 0.079(5) 0.111(5) 0.001(4) -0.009(3) 0.001(3)
C88 0.026(2) 0.053(4) 0.095(4) -0.005(3) 0.007(3) 0.021(2)
C89 0.051(4) 0.119(7) 0.106(6) -0.040(5) 0.044(4) -0.009(4)
C90 0.060(3) 0.065(4) 0.071(4) 0.011(3) 0.006(3) 0.044(3)
C91 0.066(3) 0.048(3) 0.071(3) -0.008(3) -0.044(3) -0.011(3)
C92 0.053(3) 0.050(3) 0.086(4) -0.023(3) -0.015(3) -0.019(3)
C93 0.059(3) 0.036(3) 0.083(4) -0.026(3) 0.007(3) -0.010(3)
C94 0.047(3) 0.059(4) 0.083(4) -0.014(3) 0.010(3) -0.042(3)
C95 0.076(4) 0.056(4) 0.089(5) -0.032(4) 0.009(4) 0.030(3)
C96 0.133(7) 0.125(7) 0.052(4) 0.047(4) 0.005(4) 0.019(6)
C97 0.058(3) 0.020(2) 0.103(4) 0.011(3) 0.029(3) -0.010(2)
C98 0.030(2) 0.064(4) 0.097(4) 0.010(3) -0.031(3) -0.002(3)
C99 0.059(4) 0.094(6) 0.092(5) 0.008(4) 0.040(4) -0.013(4)
C100 0.091(4) 0.018(3) 0.160(6) -0.001(3) 0.003(4) -0.006(3)
C101 0.042(3) 0.110(6) 0.103(5) -0.032(5) 0.040(3) -0.001(4)
C102 0.097(6) 0.107(7) 0.104(6) -0.037(5) 0.052(5) 0.033(5)
C103 0.114(6) 0.111(6) 0.035(3) -0.005(4) 0.028(3) 0.034(5)
C104 0.125(7) 0.102(6) 0.041(3) 0.014(4) 0.022(4) -0.030(5)
C105 0.090(6) 0.162(9) 0.082(5) 0.034(6) 0.047(5) -0.037(6)
C106 0.039(3) 0.126(7) 0.089(5) 0.011(5) 0.025(3) -0.016(4)
C107 0.080(4) 0.062(4) 0.068(4) 0.024(3) 0.011(3) -0.023(3)
C108 0.183(10) 0.070(5) 0.068(4) 0.040(4) -0.014(5) -0.018(6)

loop_
_atom_type_symbol
_atom_type_description
_atom_type_scat_dispersion_real
_atom_type_scat_dispersion_imag
_atom_type_scat_source
C C 0.0033 0.0016 'International Tables Vol C Tables 4.2.6.8 and 6.1.1.4'
H H 0.0000 0.0000 'International Tables Vol C Tables 4.2.6.8 and 6.1.1.4'
O O 0.0106 0.0060 'International Tables Vol C Tables 4.2.6.8 and 6.1.1.4'
S S 0.1246 0.1234 'International Tables Vol C Tables 4.2.6.8 and 6.1.1.4'
Mn Mn 0.3368 0.7283 'International Tables Vol C Tables 4.2.6.8 and 6.1.1.4'

loop_
_geom_angle_atom_site_label_1
_geom_angle_atom_site_label_2
_geom_angle_atom_site_label_3
_geom_angle
_geom_angle_site_symmetry_1
_geom_angle_site_symmetry_3
_geom_angle_publ_flag
O1 Mn1 O1 142.09(14) . 2 ?
O1 Mn1 O4 90.59(9) . . ?
O1 Mn1 O4 71.69(8) 2 . ?
O1 Mn1 O4 71.70(8) . 2 ?
O1 Mn1 O4 90.59(9) 2 2 ?
O4 Mn1 O4 124.23(13) . 2 ?
O1 Mn1 S1 128.12(7) . 2 ?
O1 Mn1 S1 74.90(6) 2 2 ?
O4 Mn1 S1 141.25(6) . 2 ?
O4 Mn1 S1 74.58(6) 2 2 ?
O1 Mn1 S1 74.90(6) . . ?
O1 Mn1 S1 128.12(7) 2 . ?
O4 Mn1 S1 74.58(6) . . ?
O4 Mn1 S1 141.25(6) 2 . ?
S1 Mn1 S1 113.34(4) 2 . ?
O1 Mn2 O3 143.47(9) . 2 ?
O1 Mn2 O4 71.64(9) . 2 ?
O3 Mn2 O4 91.67(10) 2 2 ?
O1 Mn2 O2 91.20(10) . . ?
O3 Mn2 O2 71.69(9) 2 . ?
O4 Mn2 O2 124.99(9) 2 . ?
O1 Mn2 S2 77.00(6) . . ?
O3 Mn2 S2 126.73(7) 2 . ?
O4 Mn2 S2 141.49(7) 2 . ?
O2 Mn2 S2 76.64(6) . . ?
O1 Mn2 S4 127.09(7) . 2 ?
O3 Mn2 S4 76.91(6) 2 2 ?
O4 Mn2 S4 76.67(6) 2 2 ?
O2 Mn2 S4 141.61(7) . 2 ?
S2 Mn2 S4 106.55(3) . 2 ?
O3 Mn3 O3 143.13(14) 2 . ?
O3 Mn3 O2 91.10(9) 2 2 ?
O3 Mn3 O2 71.65(9) . 2 ?
O3 Mn3 O2 71.65(9) 2 . ?
O3 Mn3 O2 91.10(9) . . ?
O2 Mn3 O2 124.28(14) 2 . ?
O3 Mn3 S3 74.52(7) 2 2 ?
O3 Mn3 S3 127.74(7) . 2 ?
O2 Mn3 S3 74.44(6) 2 2 ?
O2 Mn3 S3 141.11(7) . 2 ?
O3 Mn3 S3 127.74(7) 2 . ?
O3 Mn3 S3 74.52(7) . . ?
O2 Mn3 S3 141.12(7) 2 . ?
O2 Mn3 S3 74.44(6) . . ?
S3 Mn3 S3 113.83(5) 2 . ?
C24 S1 C2 101.44(15) . . ?
C24 S1 Mn1 95.54(11) . . ?
C2 S1 Mn1 95.42(11) . . ?
C8 S2 C6 100.60(16) . . ?
C8 S2 Mn2 95.49(11) . . ?
C6 S2 Mn2 95.14(11) . . ?
C12 S3 C14 102.10(16) . . ?
C12 S3 Mn3 95.31(12) . . ?
C14 S3 Mn3 95.32(11) . . ?
C18 S4 C20 100.55(15) . . ?
C18 S4 Mn2 95.00(11) . 2 ?
C20 S4 Mn2 95.06(11) . 2 ?
C1 O1 Mn1 129.0(2) . . ?
C1 O1 Mn2 125.8(2) . . ?
Mn1 O1 Mn2 103.68(9) . . ?
C7 O2 Mn3 126.0(2) . . ?
C7 O2 Mn2 123.5(2) . . ?
Mn3 O2 Mn2 100.63(9) . . ?
C13 O3 Mn2 125.1(2) . 2 ?
C13 O3 Mn3 129.6(2) . . ?
Mn2 O3 Mn3 103.11(10) 2 . ?
C19 O4 Mn2 123.4(2) . 2 ?
C19 O4 Mn1 125.8(2) . . ?
Mn2 O4 Mn1 100.62(9) 2 . ?
O1 C1 C6 121.6(3) . . ?
O1 C1 C2 121.4(3) . . ?
C6 C1 C2 117.0(3) . . ?
C3 C2 C1 121.8(3) . . ?
C3 C2 S1 119.2(3) . . ?
C1 C2 S1 118.9(2) . . ?
C2 C3 C4 120.8(3) . . ?
C2 C3 H3A 119.6 . . ?
C4 C3 H3A 119.6 . . ?
C3 C4 C5 118.3(3) . . ?
C3 C4 C25 121.0(3) . . ?
C5 C4 C25 120.7(3) . . ?
C4 C5 C6 120.8(3) . . ?
C4 C5 H5A 119.6 . . ?
C6 C5 H5A 119.6 . . ?
C5 C6 C1 121.2(3) . . ?
C5 C6 S2 119.1(3) . . ?
C1 C6 S2 119.7(2) . . ?
O2 C7 C8 122.7(3) . . ?
O2 C7 C12 121.4(3) . . ?
C8 C7 C12 115.8(3) . . ?
C9 C8 C7 121.9(3) . . ?
C9 C8 S2 119.2(3) . . ?
C7 C8 S2 119.0(3) . . ?
C8 C9 C10 121.4(3) . . ?
C8 C9 H9A 119.3 . . ?
C10 C9 H9A 119.3 . . ?
C9 C10 C11 118.0(3) . . ?
C9 C10 C31 121.3(3) . . ?
C11 C10 C31 120.7(4) . . ?
C12 C11 C10 121.0(3) . . ?
C12 C11 H11A 119.5 . . ?
C10 C11 H11A 119.5 . . ?
C11 C12 C7 121.7(3) . . ?
C11 C12 S3 119.4(3) . . ?
C7 C12 S3 118.8(2) . . ?
O3 C13 C18 122.8(3) . . ?
O3 C13 C14 120.5(3) . . ?
C18 C13 C14 116.6(3) . . ?
C15 C14 C13 121.5(3) . . ?
C15 C14 S3 119.1(3) . . ?
C13 C14 S3 119.4(2) . . ?
C14 C15 C16 120.8(3) . . ?
C14 C15 H15A 119.6 . . ?
C16 C15 H15A 119.6 . . ?
C17 C16 C15 117.9(3) . . ?
C17 C16 C37 121.6(3) . . ?
C15 C16 C37 120.4(3) . . ?
C18 C17 C16 121.2(3) . . ?
C18 C17 H17A 119.4 . . ?
C16 C17 H17A 119.4 . . ?
C17 C18 C13 121.9(3) . . ?
C17 C18 S4 119.1(3) . . ?
C13 C18 S4 119.0(3) . . ?
O4 C19 C20 123.2(3) . . ?
O4 C19 C24 121.3(3) . . ?
C20 C19 C24 115.5(3) . . ?
C21 C20 C19 122.3(3) . . ?
C21 C20 S4 118.9(2) . . ?
C19 C20 S4 118.9(2) . . ?
C22 C21 C20 121.0(3) . . ?
C22 C21 H21A 119.5 . . ?
C20 C21 H21A 119.5 . . ?
C21 C22 C23 117.9(3) . . ?
C21 C22 C43 120.8(3) . . ?
C23 C22 C43 121.3(3) . . ?
C24 C23 C22 121.3(3) . . ?
C24 C23 H23A 119.4 . . ?
C22 C23 H23A 119.4 . . ?
C23 C24 C19 121.9(3) . . ?
C23 C24 S1 119.3(3) . . ?
C19 C24 S1 118.7(2) . . ?
C26' C25 C30 96.5(9) . . ?
C26' C25 C26 42.2(7) . . ?
C30 C25 C26 120.9(8) . . ?
C26' C25 C30' 113.9(8) . . ?
C30 C25 C30' 41.5(7) . . ?
C26 C25 C30' 107.9(8) . . ?
C26' C25 C4 126.6(7) . . ?
C30 C25 C4 121.3(6) . . ?
C26 C25 C4 117.8(6) . . ?
C30' C25 C4 119.5(6) . . ?
C27' C28 C29 100.9(10) . . ?
C27' C28 C27 41.5(8) . . ?
C29 C28 C27 119.3(8) . . ?
C27' C28 C29' 124.6(10) . . ?
C29 C28 C29' 41.9(7) . . ?
C27 C28 C29' 111.8(9) . . ?
C27' C28 H28A 123.7 . . ?
C29 C28 H28A 120.3 . . ?
C27 C28 H28A 120.3 . . ?
C29' C28 H28A 111.7 . . ?
C25 C26 C27 115.4(12) . . ?
C25 C26 H26A 122.3 . . ?
C27 C26 H26A 122.3 . . ?
C28 C27 C26 119.4(12) . . ?
C28 C27 H27A 120.3 . . ?
C26 C27 H27A 120.3 . . ?
C28 C29 C30 120.5(13) . . ?
C28 C29 H29A 119.7 . . ?
C30 C29 H29A 119.7 . . ?
C25 C30 C29 123.6(13) . . ?
C25 C30 H30A 118.2 . . ?
C29 C30 H30A 118.2 . . ?
C25 C26' C27' 123.4(14) . . ?
C25 C26' H26B 118.3 . . ?
C27' C26' H26B 118.3 . . ?
C28 C27' C26' 122.2(14) . . ?
C28 C27' H27B 118.9 . . ?
C26' C27' H27B 118.9 . . ?
C28 C29' C30' 113.6(12) . . ?
C28 C29' H29B 123.2 . . ?
C30' C29' H29B 123.2 . . ?
C29' C30' C25 121.8(13) . . ?
C29' C30' H30B 119.1 . . ?
C25 C30' H30B 119.1 . . ?
C36 C31 C32 117.3(4) . . ?
C36 C31 C10 121.2(4) . . ?
C32 C31 C10 121.5(4) . . ?
C33 C32 C31 121.9(5) . . ?
C33 C32 H32A 119.0 . . ?
C31 C32 H32A 119.0 . . ?
C32 C33 C34 118.4(5) . . ?
C32 C33 H33A 120.8 . . ?
C34 C33 H33A 120.8 . . ?
C35 C34 C33 120.8(5) . . ?
C35 C34 H34A 119.6 . . ?
C33 C34 H34A 119.6 . . ?
C34 C35 C36 120.8(6) . . ?
C34 C35 H35A 119.6 . . ?
C36 C35 H35A 119.6 . . ?
C35 C36 C31 120.7(5) . . ?
C35 C36 H36A 119.6 . . ?
C31 C36 H36A 119.6 . . ?
C38 C37 C42 117.9(4) . . ?
C38 C37 C16 123.0(4) . . ?
C42 C37 C16 119.1(4) . . ?
C37 C38 C39 123.4(6) . . ?
C37 C38 H38A 118.3 . . ?
C39 C38 H38A 118.3 . . ?
C40 C39 C38 118.1(6) . . ?
C40 C39 H39A 120.9 . . ?
C38 C39 H39A 120.9 . . ?
C39 C40 C41 121.4(7) . . ?
C39 C40 H40A 119.3 . . ?
C41 C40 H40A 119.3 . . ?
C40 C41 C42 119.2(7) . . ?
C40 C41 H41A 120.4 . . ?
C42 C41 H41A 120.4 . . ?
C37 C42 C41 119.9(6) . . ?
C37 C42 H42A 120.1 . . ?
C41 C42 H42A 120.1 . . ?
C48 C43 C44 118.2(4) . . ?
C48 C43 C22 120.4(3) . . ?
C44 C43 C22 121.5(3) . . ?
C43 C44 C45 121.8(4) . . ?
C43 C44 H44A 119.1 . . ?
C45 C44 H44A 119.1 . . ?
C46 C45 C44 119.1(5) . . ?
C46 C45 H45A 120.5 . . ?
C44 C45 H45A 120.5 . . ?
C45 C46 C47 119.7(4) . . ?
C45 C46 H46A 120.2 . . ?
C47 C46 H46A 120.2 . . ?
C48 C47 C46 120.1(5) . . ?
C48 C47 H47A 119.9 . . ?
C46 C47 H47A 119.9 . . ?
C47 C48 C43 121.1(4) . . ?
C47 C48 H48A 119.4 . . ?
C43 C48 H48A 119.4 . . ?
C58 C49 C54 118.3(8) . . ?
C58 C49 C50 112.3(8) . . ?
C54 C49 C50 116.9(8) . . ?
C51 C50 C49 121.0(7) . . ?
C51 C50 C68 122.5(8) . . ?
C49 C50 C68 103.8(7) . . ?
C50 C51 C52 124.5(8) . . ?
C50 C51 C69 117.2(8) . . ?
C52 C51 C69 106.2(8) . . ?
C71 C52 C51 112.9(9) . . ?
C71 C52 C53 118.0(8) . . ?
C51 C52 C53 118.3(9) . . ?
C52 C53 C54 120.4(7) . . ?
C52 C53 C74 118.8(7) . . ?
C54 C53 C74 108.4(5) . . ?
C49 C54 C55 120.1(7) . . ?
C49 C54 C53 118.8(7) . . ?
C55 C54 C53 108.7(5) . . ?
C56 C55 C54 119.4(6) . . ?
C56 C55 C59 118.5(6) . . ?
C54 C55 C59 109.5(5) . . ?
C62 C56 C55 121.1(6) . . ?
C62 C56 C57 109.3(5) . . ?
C55 C56 C57 118.2(6) . . ?
C58 C57 C56 120.6(7) . . ?
C58 C57 C64 120.4(6) . . ?
C56 C57 C64 106.8(5) . . ?
C57 C58 C49 123.4(8) . . ?
C57 C58 C67 120.8(7) . . ?
C49 C58 C67 104.3(8) . . ?
C60 C59 C55 120.6(6) . . ?
C60 C59 C74 120.2(6) . . ?
C55 C59 C74 106.4(6) . . ?
C59 C60 C78 119.1(6) . . ?
C59 C60 C61 119.7(6) . . ?
C78 C60 C61 110.3(6) . . ?
C106 C61 C62 118.1(6) . . ?
C106 C61 C60 109.8(6) . . ?
C62 C61 C60 119.2(5) . . ?
C56 C62 C61 120.9(6) . . ?
C56 C62 C63 112.1(5) . . ?
C61 C62 C63 115.0(5) . . ?
C107 C63 C62 118.2(6) . . ?
C107 C63 C64 124.6(6) . . ?
C62 C63 C64 104.5(5) . . ?
C65 C64 C63 120.3(7) . . ?
C65 C64 C57 120.5(7) . . ?
C63 C64 C57 107.3(5) . . ?
C64 C65 C66 120.4(7) . . ?
C64 C65 C79 118.6(7) . . ?
C66 C65 C79 109.0(6) . . ?
C67 C66 C65 124.3(6) . . ?
C67 C66 C90 116.2(5) . . ?
C65 C66 C90 107.5(6) . . ?
C68 C67 C66 122.5(7) . . ?
C68 C67 C58 112.2(7) . . ?
C66 C67 C58 113.6(6) . . ?
C89 C68 C67 123.3(9) . . ?
C89 C68 C50 118.5(8) . . ?
C67 C68 C50 107.4(8) . . ?
C99 C69 C70 122.0(9) . . ?
C99 C69 C51 121.2(8) . . ?
C70 C69 C51 106.1(8) . . ?
C97 C70 C69 124.2(7) . . ?
C97 C70 C71 112.7(6) . . ?
C69 C70 C71 110.6(7) . . ?
C72 C71 C52 125.4(8) . . ?
C72 C71 C70 118.8(7) . . ?
C52 C71 C70 104.2(8) . . ?
C71 C72 C73 118.9(7) . . ?
C71 C72 C75 123.1(6) . . ?
C73 C72 C75 105.5(6) . . ?
C74 C73 C77 119.1(7) . . ?
C74 C73 C72 118.6(7) . . ?
C77 C73 C72 110.2(7) . . ?
C73 C74 C53 120.2(7) . . ?
C73 C74 C59 120.1(7) . . ?
C53 C74 C59 106.9(6) . . ?
C100 C75 C76 120.0(8) . . ?
C100 C75 C72 118.7(8) . . ?
C76 C75 C72 109.8(6) . . ?
C95 C76 C75 126.5(7) . . ?
C95 C76 C77 115.4(6) . . ?
C75 C76 C77 105.2(6) . . ?
C73 C77 C78 122.2(7) . . ?
C73 C77 C76 109.3(6) . . ?
C78 C77 C76 117.1(5) . . ?
C77 C78 C101 118.0(6) . . ?
C77 C78 C60 119.2(6) . . ?
C101 C78 C60 109.6(6) . . ?
C108 C79 C65 124.4(6) . . ?
C108 C79 C80 118.9(7) . . ?
C65 C79 C80 104.6(6) . . ?
C81 C80 C90 120.4(7) . . ?
C81 C80 C79 118.2(7) . . ?
C90 C80 C79 110.6(6) . . ?
C80 C81 C98 119.5(7) . . ?
C80 C81 C82 119.3(6) . . ?
C98 C81 C82 108.1(5) . . ?
C96 C82 C83 121.5(7) . . ?
C96 C82 C81 119.6(7) . . ?
C83 C82 C81 106.7(5) . . ?
C84 C83 C82 119.4(7) . . ?
C84 C83 C91 120.6(7) . . ?
C82 C83 C91 108.5(5) . . ?
C85 C84 C83 119.4(8) . . ?
C85 C84 C103 111.1(7) . . ?
C83 C84 C103 117.8(7) . . ?
C93 C85 C84 123.7(8) . . ?
C93 C85 C95 118.4(7) . . ?
C84 C85 C95 105.8(8) . . ?
C94 C86 C99 119.2(6) . . ?
C94 C86 C87 118.9(5) . . ?
C99 C86 C87 109.5(6) . . ?
C98 C87 C86 119.1(6) . . ?
C98 C87 C88 119.4(6) . . ?
C86 C87 C88 109.3(6) . . ?
C90 C88 C89 120.9(6) . . ?
C90 C88 C87 118.8(6) . . ?
C89 C88 C87 109.1(6) . . ?
C68 C89 C88 120.5(8) . . ?
C68 C89 C99 120.5(8) . . ?
C88 C89 C99 106.3(6) . . ?
C80 C90 C88 121.6(6) . . ?
C80 C90 C66 108.2(6) . . ?
C88 C90 C66 116.6(5) . . ?
C92 C91 C98 120.1(5) . . ?
C92 C91 C83 117.5(5) . . ?
C98 C91 C83 109.1(5) . . ?
C94 C92 C91 118.0(5) . . ?
C94 C92 C93 111.1(5) . . ?
C91 C92 C93 119.1(5) . . ?
C85 C93 C92 119.7(6) . . ?
C85 C93 C100 121.9(6) . . ?
C92 C93 C100 105.9(5) . . ?
C92 C94 C86 123.0(6) . . ?
C92 C94 C97 110.2(5) . . ?
C86 C94 C97 114.5(5) . . ?
C102 C95 C76 126.1(7) . . ?
C102 C95 C85 109.4(7) . . ?
C76 C95 C85 113.3(7) . . ?
C82 C96 C108 119.4(9) . . ?
C82 C96 C104 117.6(9) . . ?
C108 C96 C104 111.5(9) . . ?
C70 C97 C100 126.7(6) . . ?
C70 C97 C94 117.0(5) . . ?
C100 C97 C94 103.9(5) . . ?
C87 C98 C91 120.8(5) . . ?
C87 C98 C81 120.2(6) . . ?
C91 C98 C81 107.5(5) . . ?
C69 C99 C86 123.0(8) . . ?
C69 C99 C89 120.0(8) . . ?
C86 C99 C89 105.8(6) . . ?
C75 C100 C97 119.8(8) . . ?
C75 C100 C93 119.7(7) . . ?
C97 C100 C93 109.0(6) . . ?
C102 C101 C78 122.8(8) . . ?
C102 C101 C106 120.0(7) . . ?
C78 C101 C106 105.4(6) . . ?
C101 C102 C95 120.6(8) . . ?
C101 C102 C103 118.1(8) . . ?
C95 C102 C103 109.8(8) . . ?
C104 C103 C84 119.7(7) . . ?
C104 C103 C102 123.3(8) . . ?
C84 C103 C102 104.0(7) . . ?
C103 C104 C96 123.9(8) . . ?
C103 C104 C105 117.7(8) . . ?
C96 C104 C105 105.9(8) . . ?
C106 C105 C107 118.5(9) . . ?
C106 C105 C104 122.9(10) . . ?
C107 C105 C104 108.8(8) . . ?
C105 C106 C61 124.5(8) . . ?
C105 C106 C101 117.8(8) . . ?
C61 C106 C101 104.9(6) . . ?
C63 C107 C105 125.5(7) . . ?
C63 C107 C108 115.2(7) . . ?
C105 C107 C108 107.1(7) . . ?
C79 C108 C96 124.5(9) . . ?
C79 C108 C107 116.8(7) . . ?
C96 C108 C107 106.6(8) . . ?

loop_
_geom_bond_atom_site_label_1
_geom_bond_atom_site_label_2
_geom_bond_distance
_geom_bond_site_symmetry_2
_geom_bond_publ_flag
Mn1 O1 2.112(2) . ?
Mn1 O1 2.113(2) 2 ?
Mn1 O4 2.161(2) . ?
Mn1 O4 2.161(2) 2 ?
Mn1 S1 2.7348(9) 2 ?
Mn1 S1 2.7349(9) . ?
Mn2 O1 2.116(2) . ?
Mn2 O3 2.120(2) 2 ?
Mn2 O4 2.160(2) 2 ?
Mn2 O2 2.160(2) . ?
Mn2 S2 2.6671(10) . ?
Mn2 S4 2.6777(10) 2 ?
Mn3 O3 2.123(2) 2 ?
Mn3 O3 2.123(2) . ?
Mn3 O2 2.159(2) 2 ?
Mn3 O2 2.159(2) . ?
Mn3 S3 2.7436(10) 2 ?
Mn3 S3 2.7436(10) . ?
S1 C24 1.786(3) . ?
S1 C2 1.795(3) . ?
S2 C8 1.784(4) . ?
S2 C6 1.787(4) . ?
S3 C12 1.786(3) . ?
S3 C14 1.788(3) . ?
S4 C18 1.790(3) . ?
S4 C20 1.794(3) . ?
S4 Mn2 2.6776(10) 2 ?
O1 C1 1.316(4) . ?
O2 C7 1.309(4) . ?
O3 C13 1.306(4) . ?
O3 Mn2 2.120(2) 2 ?
O4 C19 1.306(4) . ?
O4 Mn2 2.160(2) 2 ?
C1 C6 1.400(4) . ?
C1 C2 1.403(5) . ?
C2 C3 1.382(5) . ?
C3 C4 1.392(5) . ?
C3 H3A 0.9500 . ?
C4 C5 1.394(5) . ?
C4 C25 1.486(5) . ?
C5 C6 1.396(5) . ?
C5 H5A 0.9500 . ?
C7 C8 1.411(4) . ?
C7 C12 1.423(5) . ?
C8 C9 1.385(5) . ?
C9 C10 1.394(5) . ?
C9 H9A 0.9500 . ?
C10 C11 1.397(5) . ?
C10 C31 1.489(5) . ?
C11 C12 1.387(5) . ?
C11 H11A 0.9500 . ?
C13 C18 1.399(5) . ?
C13 C14 1.416(5) . ?
C14 C15 1.383(5) . ?
C15 C16 1.405(5) . ?
C15 H15A 0.9500 . ?
C16 C17 1.390(5) . ?
C16 C37 1.489(5) . ?
C17 C18 1.383(5) . ?
C17 H17A 0.9500 . ?
C19 C20 1.408(4) . ?
C19 C24 1.426(5) . ?
C20 C21 1.395(4) . ?
C21 C22 1.391(5) . ?
C21 H21A 0.9500 . ?
C22 C23 1.402(5) . ?
C22 C43 1.475(5) . ?
C23 C24 1.383(5) . ?
C23 H23A 0.9500 . ?
C25 C26' 1.312(16) . ?
C25 C30 1.312(14) . ?
C25 C26 1.377(14) . ?
C25 C30' 1.477(15) . ?
C28 C27' 1.199(15) . ?
C28 C29 1.306(14) . ?
C28 C27 1.409(15) . ?
C28 C29' 1.419(16) . ?
C28 H28A 0.9500 . ?
C26 C27 1.478(14) . ?
C26 H26A 0.9500 . ?
C27 H27A 0.9500 . ?
C29 C30 1.373(13) . ?
C29 H29A 0.9500 . ?
C30 H30A 0.9500 . ?
C26' C27' 1.399(16) . ?
C26' H26B 0.9500 . ?
C27' H27B 0.9500 . ?
C29' C30' 1.420(15) . ?
C29' H29B 0.9500 . ?
C30' H30B 0.9500 . ?
C31 C36 1.391(6) . ?
C31 C32 1.395(6) . ?
C32 C33 1.388(7) . ?
C32 H32A 0.9500 . ?
C33 C34 1.389(9) . ?
C33 H33A 0.9500 . ?
C34 C35 1.346(8) . ?
C34 H34A 0.9500 . ?
C35 C36 1.384(6) . ?
C35 H35A 0.9500 . ?
C36 H36A 0.9500 . ?
C37 C38 1.367(6) . ?
C37 C42 1.402(7) . ?
C38 C39 1.380(7) . ?
C38 H38A 0.9500 . ?
C39 C40 1.368(9) . ?
C39 H39A 0.9500 . ?
C40 C41 1.383(10) . ?
C40 H40A 0.9500 . ?
C41 C42 1.406(8) . ?
C41 H41A 0.9500 . ?
C42 H42A 0.9500 . ?
C43 C48 1.384(5) . ?
C43 C44 1.387(5) . ?
C44 C45 1.392(6) . ?
C44 H44A 0.9500 . ?
C45 C46 1.389(7) . ?
C45 H45A 0.9500 . ?
C46 C47 1.391(8) . ?
C46 H46A 0.9500 . ?
C47 C48 1.383(6) . ?
C47 H47A 0.9500 . ?
C48 H48A 0.9500 . ?
C49 C58 1.392(10) . ?
C49 C54 1.435(9) . ?
C49 C50 1.495(11) . ?
C50 C51 1.291(10) . ?
C50 C68 1.544(11) . ?
C51 C52 1.399(10) . ?
C51 C69 1.558(11) . ?
C52 C71 1.375(10) . ?
C52 C53 1.418(10) . ?
C53 C54 1.448(9) . ?
C53 C74 1.486(9) . ?
C54 C55 1.437(9) . ?
C55 C56 1.410(8) . ?
C55 C59 1.476(8) . ?
C56 C62 1.373(7) . ?
C56 C57 1.468(8) . ?
C57 C58 1.333(9) . ?
C57 C64 1.502(9) . ?
C58 C67 1.535(10) . ?
C59 C60 1.357(8) . ?
C59 C74 1.493(9) . ?
C60 C78 1.450(8) . ?
C60 C61 1.457(8) . ?
C61 C106 1.421(9) . ?
C61 C62 1.423(8) . ?
C62 C63 1.487(8) . ?
C63 C107 1.316(8) . ?
C63 C64 1.499(8) . ?
C64 C65 1.278(8) . ?
C65 C66 1.452(8) . ?
C65 C79 1.470(9) . ?
C66 C67 1.385(8) . ?
C66 C90 1.481(8) . ?
C67 C68 1.357(9) . ?
C68 C89 1.255(10) . ?
C69 C99 1.243(10) . ?
C69 C70 1.331(10) . ?
C70 C97 1.329(8) . ?
C70 C71 1.560(10) . ?
C71 C72 1.338(9) . ?
C72 C73 1.479(9) . ?
C72 C75 1.494(10) . ?
C73 C74 1.365(9) . ?
C73 C77 1.403(9) . ?
C75 C100 1.260(9) . ?
C75 C76 1.458(9) . ?
C76 C95 1.336(8) . ?
C76 C77 1.520(9) . ?
C77 C78 1.407(8) . ?
C78 C101 1.422(9) . ?
C79 C108 1.348(10) . ?
C79 C80 1.503(8) . ?
C80 C81 1.362(8) . ?
C80 C90 1.385(8) . ?
C81 C98 1.470(8) . ?
C81 C82 1.515(9) . ?
C82 C96 1.373(10) . ?
C82 C83 1.467(9) . ?
C83 C84 1.374(9) . ?
C83 C91 1.470(8) . ?
C84 C85 1.367(10) . ?
C84 C103 1.502(10) . ?
C85 C93 1.331(9) . ?
C85 C95 1.579(9) . ?
C86 C94 1.407(7) . ?
C86 C99 1.415(9) . ?
C86 C87 1.444(8) . ?
C87 C98 1.359(8) . ?
C87 C88 1.446(8) . ?
C88 C90 1.400(8) . ?
C88 C89 1.414(9) . ?
C89 C99 1.576(10) . ?
C91 C92 1.395(7) . ?
C91 C98 1.468(8) . ?
C92 C94 1.389(7) . ?
C92 C93 1.456(7) . ?
C93 C100 1.515(9) . ?
C94 C97 1.532(8) . ?
C95 C102 1.324(10) . ?
C96 C108 1.374(11) . ?
C96 C104 1.422(11) . ?
C97 C100 1.486(8) . ?
C101 C102 1.289(9) . ?
C101 C106 1.644(10) . ?
C102 C103 1.532(10) . ?
C103 C104 1.320(10) . ?
C104 C105 1.534(11) . ?
C105 C106 1.261(10) . ?
C105 C107 1.354(10) . ?
C107 C108 1.570(10) . ?

loop_
_platon_squeeze_void_nr
_platon_squeeze_void_average_x
_platon_squeeze_void_average_y
_platon_squeeze_void_average_z
_platon_squeeze_void_volume
_platon_squeeze_void_count_electrons
_platon_squeeze_void_content
1 -0.006 -0.035 0.000 3069 1462 ' '
2 -0.045 0.053 0.500 3069 1468 ' '
3 0.158 0.028 0.291 23 1 ' '
4 0.158 0.972 0.791 23 1 ' '
5 0.341 0.528 0.209 23 1 ' '
6 0.341 0.472 0.709 23 1 ' '
7 0.658 0.528 0.291 23 1 ' '
8 0.658 0.472 0.791 23 1 ' '
9 0.841 0.028 0.209 23 1 ' '
10 0.841 0.972 0.709 23 1 ' '
